data_2016082
loop_
_publ_author_name
'Drzewiecka, Aleksandra'
'Stepniak, Krystyna'
'Barcicka, Anna'
'Koziol, Anna E.'

_publ_section_title
;
 Poly[[pentaaquasulfato-\m~4~-(<i>R</i>,<i>R</i>)-tartrato-dicadmium(II)]
 trihydrate]
;
_journal_coeditor_code BG3040
_journal_issue 8
_journal_name_full 'Acta Crystallographica Section C'
_journal_page_first m346
_journal_page_last m348
_journal_paper_doi 10.1107/S0108270107027862
_journal_volume 63
_journal_year 2007
_chemical_formula_iupac '[Cd2 (C4 H4 O6) (S O4) (H2 O)5], 3H2 O'
_chemical_formula_moiety 'C4 H14 Cd2 O15 S, 3 (H2 O)'
_chemical_formula_sum 'C4 H20 Cd2 O18 S'
_chemical_formula_weight 613.06
_chemical_name_systematic
;
Poly[[pentaaquasulfato-\m~4~-(R,R)-tartrato-dicadmium(II)] trihydrate]
;
_space_group_IT_number 19
_symmetry_cell_setting orthorhombic
_symmetry_space_group_name_Hall 'P 2ac 2ab'
_symmetry_space_group_name_H-M 'P 21 21 21'
_atom_sites_solution_hydrogens geom
_atom_sites_solution_primary direct
_atom_sites_solution_secondary difmap
_cell_angle_alpha 90.00
_cell_angle_beta 90.00
_cell_angle_gamma 90.00
_cell_formula_units_Z 4
_cell_length_a 8.365(2)
_cell_length_b 9.795(3)
_cell_length_c 20.946(5)
_cell_measurement_temperature 100(2)
_cell_volume 1716.2(8)
_computing_cell_refinement 'KM-4 CCD Software'
_computing_data_collection 'KM-4 CCD Software (Kuma Diffraction, 2000)'
_computing_data_reduction 'KM-4 CCD Software'
_computing_molecular_graphics 'SHELXTL/PC (Sheldrick, 1990) and PLATON (Spek, 2003)'
_computing_publication_material SHELXL97
_computing_structure_refinement 'SHELXL97 (Sheldrick, 1997)'
_computing_structure_solution 'SHELXS97 (Sheldrick, 1997)'
_diffrn_ambient_temperature 100(2)
_diffrn_measured_fraction_theta_full 0.996
_diffrn_measured_fraction_theta_max 0.902
_diffrn_measurement_device_type 'Kuma KM-4 CCD area-detector'
_diffrn_measurement_method \w
_diffrn_radiation_monochromator graphite
_diffrn_radiation_source 'fine-focus sealed tube'
_diffrn_radiation_type MoK\a
_diffrn_radiation_wavelength 0.71073
_diffrn_reflns_av_R_equivalents 0.0612
_diffrn_reflns_av_sigmaI/netI 0.1123
_diffrn_reflns_limit_h_max 13
_diffrn_reflns_limit_h_min -11
_diffrn_reflns_limit_k_max 15
_diffrn_reflns_limit_k_min -13
_diffrn_reflns_limit_l_max 35
_diffrn_reflns_limit_l_min -27
_diffrn_reflns_number 20890
_diffrn_reflns_theta_full 28.00
_diffrn_reflns_theta_max 36.63
_diffrn_reflns_theta_min 2.85
_diffrn_standards_interval_count 0
_diffrn_standards_interval_time 0
_diffrn_standards_number 0
_exptl_absorpt_coefficient_mu 2.689
_exptl_absorpt_correction_T_max 0.7213
_exptl_absorpt_correction_T_min 0.6885
_exptl_absorpt_correction_type analytical
_exptl_absorpt_process_details '(CrysAlis RED; Oxford Diffraction, 2003)'
_exptl_crystal_colour colourless
_exptl_crystal_density_diffrn 2.373
_exptl_crystal_density_method 'not measured'
_exptl_crystal_description prism
_exptl_crystal_F_000 1200
_exptl_crystal_size_max 0.15
_exptl_crystal_size_mid 0.15
_exptl_crystal_size_min 0.13
_refine_diff_density_max 1.299
_refine_diff_density_min -1.050
_refine_ls_abs_structure_details 'Flack (1983), 2201 Friedel pairs'
_refine_ls_abs_structure_Flack -0.05(2)
_refine_ls_extinction_method none
_refine_ls_goodness_of_fit_ref 0.903
_refine_ls_hydrogen_treatment constr
_refine_ls_matrix_type full
_refine_ls_number_parameters 228
_refine_ls_number_reflns 6950
_refine_ls_number_restraints 0
_refine_ls_restrained_S_all 0.903
_refine_ls_R_factor_all 0.0614
_refine_ls_R_factor_gt 0.0371
_refine_ls_shift/su_max 0.001
_refine_ls_shift/su_mean 0.000
_refine_ls_structure_factor_coef Fsqd
_refine_ls_weighting_details 'calc w=1/[\s^2^(Fo^2^)+(0.0221P)^2^] where P=(Fo^2^+2Fc^2^)/3'
_refine_ls_weighting_scheme calc
_refine_ls_wR_factor_gt 0.0547
_refine_ls_wR_factor_ref 0.0589
_reflns_number_gt 4968
_reflns_number_total 6950
_reflns_threshold_expression I>2\s(I)
_cod_data_source_file bg3040.cif
_cod_data_source_block I
_cod_database_code 2016082
_cod_database_fobs_code 2016082

loop_
_symmetry_equiv_pos_as_xyz
'x, y, z'
'-x+1/2, -y, z+1/2'
'-x, y+1/2, -z+1/2'
'x+1/2, -y+1/2, -z'

loop_
_atom_site_type_symbol
_atom_site_label
_atom_site_fract_x
_atom_site_fract_y
_atom_site_fract_z
_atom_site_U_iso_or_equiv
_atom_site_adp_type
_atom_site_calc_flag
_atom_site_refinement_flags
_atom_site_occupancy
Cd Cd1 0.49232(3) 0.39662(2) 0.283235(11) 0.01000(6) Uani d . 1
Cd Cd2 0.69169(3) 0.34058(3) 0.021338(12) 0.00990(6) Uani d . 1
S S 0.12883(12) 0.23991(9) 0.29275(4) 0.01068(19) Uani d . 1
O O1 0.2295(3) 0.3585(3) 0.31206(11) 0.0139(6) Uani d . 1
O O2 0.1799(3) 0.1176(2) 0.32822(11) 0.0154(6) Uani d . 1
O O3 0.1502(3) 0.2173(3) 0.22337(12) 0.0157(6) Uani d . 1
O O4 -0.0395(3) 0.2702(3) 0.30747(12) 0.0172(6) Uani d . 1
O O1W 0.5064(4) 0.5054(2) 0.38162(11) 0.0145(5) Uani d . 1
H H1W1 0.4647 0.5831 0.3849 0.022 Uiso d R 1
H H2W1 0.5986 0.5081 0.3974 0.022 Uiso d R 1
O O2W 0.6850(3) 0.4693(2) -0.07107(11) 0.0145(5) Uani d . 1
H H1W2 0.6681 0.5335 -0.0453 0.022 Uiso d R 1
H H2W2 0.6010 0.4237 -0.0765 0.022 Uiso d R 1
O O3W 0.7323(3) 0.3889(3) 0.23077(11) 0.0137(6) Uani d . 1
H H1W3 0.7568 0.4621 0.2123 0.020 Uiso d R 1
H H2W3 0.8108 0.3580 0.2511 0.020 Uiso d R 1
O O4W 0.8869(3) 0.4853(3) 0.05544(12) 0.0158(6) Uani d . 1
H H1W4 0.8653 0.5282 0.0891 0.024 Uiso d R 1
H H2W4 0.9807 0.4550 0.0574 0.024 Uiso d R 1
O O5W 0.6872(4) 0.2306(2) 0.11741(11) 0.0129(5) Uani d . 1
H H1W5 0.7656 0.1854 0.1308 0.019 Uiso d R 1
H H2W5 0.6613 0.2886 0.1451 0.019 Uiso d R 1
O O6W 0.3350(4) 0.2881(3) 0.45161(12) 0.0186(6) Uani d . 1
H H1W6 0.3783 0.2787 0.4875 0.028 Uiso d R 1
H H2W6 0.3867 0.3448 0.4297 0.028 Uiso d R 1
O O7W -0.0164(4) 0.3001(2) 0.43988(12) 0.0186(6) Uani d . 1
H H1W7 0.0757 0.2711 0.4484 0.028 Uiso d R 1
H H2W7 -0.0472 0.2702 0.4044 0.028 Uiso d R 1
O O8W -0.0594(3) 0.0894(3) 0.15001(11) 0.0148(6) Uani d . 1
H H1W8 -0.0058 0.1329 0.1771 0.022 Uiso d R 1
H H2W8 -0.0908 0.0152 0.1657 0.022 Uiso d R 1
O O5 0.4186(3) 0.3024(2) 0.01646(12) 0.0121(5) Uani d . 1
O O6 0.1721(3) 0.3564(3) 0.04455(12) 0.0155(6) Uani d . 1
O O7 0.5477(3) 0.5176(3) 0.07391(11) 0.0121(6) Uani d . 1
H H7 0.5752 0.5999 0.0759 0.018 Uiso calc R 1
O O8 0.3843(3) 0.3733(2) 0.17781(11) 0.0117(6) Uani d . 1
H H8 0.3057 0.3219 0.1844 0.018 Uiso calc R 1
O O9 0.4003(3) 0.7333(3) 0.15598(12) 0.0133(6) Uani d . 1
O O10 0.4551(3) 0.6092(3) 0.24208(11) 0.0119(5) Uani d . 1
C C1 0.3216(5) 0.3797(4) 0.04449(15) 0.0113(7) Uani d . 1
C C2 0.3786(4) 0.5076(4) 0.07983(16) 0.0090(7) Uani d . 1
H H21 0.3279 0.5900 0.0603 0.011 Uiso calc R 1
C C3 0.3303(4) 0.4985(3) 0.15081(16) 0.0080(7) Uani d . 1
H H31 0.2112 0.5025 0.1540 0.010 Uiso calc R 1
C C4 0.4011(4) 0.6210(3) 0.18596(17) 0.0098(7) Uani d . 1

loop_
_atom_site_aniso_label
_atom_site_aniso_U_11
_atom_site_aniso_U_22
_atom_site_aniso_U_33
_atom_site_aniso_U_12
_atom_site_aniso_U_13
_atom_site_aniso_U_23
Cd1 0.01076(14) 0.01013(11) 0.00911(10) 0.00042(12) -0.00034(11) 0.00093(10)
Cd2 0.00970(14) 0.01001(11) 0.00998(11) -0.00011(12) 0.00083(11) -0.00111(11)
S 0.0103(5) 0.0118(4) 0.0099(4) -0.0002(4) -0.0003(3) -0.0007(3)
O1 0.0146(15) 0.0150(14) 0.0120(12) -0.0027(11) 0.0015(10) -0.0003(10)
O2 0.0203(15) 0.0141(13) 0.0118(11) 0.0013(13) 0.0018(11) 0.0008(10)
O3 0.0193(16) 0.0172(13) 0.0105(12) -0.0040(11) 0.0023(11) 0.0017(10)
O4 0.0116(17) 0.0197(14) 0.0203(13) -0.0033(11) 0.0000(11) -0.0036(11)
O1W 0.0148(14) 0.0127(12) 0.0159(12) 0.0025(14) -0.0050(12) -0.0044(10)
O2W 0.0144(15) 0.0156(13) 0.0134(12) -0.0010(13) 0.0023(12) -0.0024(10)
O3W 0.0096(14) 0.0151(13) 0.0162(13) 0.0002(11) -0.0010(9) 0.0031(11)
O4W 0.0117(15) 0.0174(14) 0.0182(14) 0.0011(12) 0.0019(11) -0.0068(11)
O5W 0.0154(15) 0.0107(12) 0.0127(12) 0.0049(12) 0.0001(11) 0.0003(10)
O6W 0.0256(18) 0.0214(14) 0.0088(12) 0.0004(13) -0.0025(11) 0.0054(10)
O7W 0.0181(16) 0.0195(13) 0.0183(13) 0.0033(13) 0.0012(13) -0.0006(10)
O8W 0.0179(15) 0.0106(13) 0.0160(13) -0.0021(11) -0.0016(10) 0.0020(11)
O5 0.0096(14) 0.0125(12) 0.0142(12) 0.0020(10) 0.0012(10) -0.0042(11)
O6 0.0090(15) 0.0189(14) 0.0187(12) -0.0025(12) -0.0015(10) -0.0058(11)
O7 0.0110(15) 0.0107(13) 0.0146(13) -0.0044(11) 0.0043(10) -0.0007(10)
O8 0.0142(15) 0.0078(13) 0.0132(12) -0.0031(10) 0.0012(10) 0.0017(10)
O9 0.0147(15) 0.0126(14) 0.0126(12) -0.0002(11) 0.0011(11) 0.0015(10)
O10 0.0140(15) 0.0118(12) 0.0098(11) -0.0001(11) -0.0035(9) -0.0006(10)
C1 0.009(2) 0.0147(19) 0.0102(14) -0.0015(16) -0.0008(14) 0.0025(13)
C2 0.0070(18) 0.0086(17) 0.0113(17) -0.0027(15) 0.0003(13) -0.0016(14)
C3 0.0034(18) 0.0068(16) 0.0138(16) -0.0013(14) 0.0028(13) -0.0005(13)
C4 0.0057(19) 0.0087(18) 0.0148(17) 0.0038(14) 0.0007(13) -0.0016(14)

loop_
_atom_type_symbol
_atom_type_description
_atom_type_scat_dispersion_real
_atom_type_scat_dispersion_imag
_atom_type_scat_source
C C 0.0033 0.0016 'International Tables Vol C Tables 4.2.6.8 and 6.1.1.4'
H H 0.0000 0.0000 'International Tables Vol C Tables 4.2.6.8 and 6.1.1.4'
O O 0.0106 0.0060 'International Tables Vol C Tables 4.2.6.8 and 6.1.1.4'
Cd Cd -0.8075 1.2024 'International Tables Vol C Tables 4.2.6.8 and 6.1.1.4'
S S 0.1246 0.1234 'International Tables Vol C Tables 4.2.6.8 and 6.1.1.4'

loop_
_geom_angle_atom_site_label_1
_geom_angle_atom_site_label_2
_geom_angle_atom_site_label_3
_geom_angle_site_symmetry_1
_geom_angle_site_symmetry_3
_geom_angle
O9 Cd1 O10 3_645 . 157.93(9)
O9 Cd1 O3W 3_645 . 84.12(9)
O10 Cd1 O3W . . 88.18(9)
O9 Cd1 O1 3_645 . 96.77(10)
O10 Cd1 O1 . . 96.70(9)
O3W Cd1 O1 . . 162.63(9)
O9 Cd1 O1W 3_645 . 78.60(9)
O10 Cd1 O1W . . 85.60(9)
O3W Cd1 O1W . . 113.35(10)
O1 Cd1 O1W . . 83.71(10)
O9 Cd1 O8 3_645 . 127.49(8)
O10 Cd1 O8 . . 71.74(8)
O3W Cd1 O8 . . 83.40(9)
O1 Cd1 O8 . . 82.34(9)
O1W Cd1 O8 . . 151.66(9)
O4W Cd2 O5W . . 91.67(10)
O4W Cd2 O2W . . 86.58(10)
O5W Cd2 O2W . . 174.54(9)
O4W Cd2 O5 . . 145.19(9)
O5W Cd2 O5 . . 86.93(10)
O2W Cd2 O5 . . 91.55(9)
O4W Cd2 O6 . 4_555 137.44(9)
O5W Cd2 O6 . 4_555 97.34(9)
O2W Cd2 O6 . 4_555 87.42(9)
O5 Cd2 O6 . 4_555 77.04(9)
O4W Cd2 O7 . . 76.36(9)
O5W Cd2 O7 . . 85.83(9)
O2W Cd2 O7 . . 88.73(9)
O5 Cd2 O7 . . 68.84(8)
O6 Cd2 O7 4_555 . 145.54(9)
O4W Cd2 O5 . 4_555 84.46(9)
O5W Cd2 O5 . 4_555 91.58(9)
O2W Cd2 O5 . 4_555 93.40(9)
O5 Cd2 O5 . 4_555 130.33(4)
O6 Cd2 O5 4_555 4_555 53.91(9)
O7 Cd2 O5 . 4_555 160.55(8)
O4 S O2 . . 109.62(17)
O4 S O3 . . 110.58(15)
O2 S O3 . . 109.77(15)
O4 S O1 . . 109.06(15)
O2 S O1 . . 109.45(15)
O3 S O1 . . 108.34(14)
H1W1 O1W H2W1 . . 108.7
H1W2 O2W H2W2 . . 110.1
H1W3 O3W H2W3 . . 110.6
H1W4 O4W H2W4 . . 109.7
H1W5 O5W H2W5 . . 109.2
H1W6 O6W H2W6 . . 109.8
H1W7 O7W H2W7 . . 110.6
H1W8 O8W H2W8 . . 109.9
C2 O7 H7 . . 109.5
C3 O8 H8 . . 109.5
O5 C1 O6 . . 121.9(3)
O5 C1 C2 . . 121.2(3)
O6 C1 C2 . . 116.9(3)
O7 C2 C1 . . 108.9(3)
O7 C2 C3 . . 110.4(3)
C1 C2 C3 . . 109.7(3)
O7 C2 H21 . . 109.3
C1 C2 H21 . . 109.3
C3 C2 H21 . . 109.3
O8 C3 C4 . . 111.2(3)
O8 C3 C2 . . 110.4(3)
C4 C3 C2 . . 108.5(3)
O8 C3 H31 . . 108.9
C4 C3 H31 . . 108.9
C2 C3 H31 . . 108.9
O10 C4 O9 . . 122.8(3)
O10 C4 C3 . . 121.0(3)
O9 C4 C3 . . 116.2(3)

loop_
_geom_bond_atom_site_label_1
_geom_bond_atom_site_label_2
_geom_bond_site_symmetry_2
_geom_bond_distance
_geom_bond_publ_flag
Cd1 O9 3_645 2.233(3) yes
Cd1 O10 . 2.275(3) yes
Cd1 O3W . 2.290(3) yes
Cd1 O1 . 2.310(3) yes
Cd1 O1W . 2.323(2) yes
Cd1 O8 . 2.397(2) yes
Cd2 O4W . 2.278(3) yes
Cd2 O5W . 2.283(2) yes
Cd2 O2W . 2.311(2) yes
Cd2 O5 . 2.317(3) yes
Cd2 O6 4_555 2.378(2) yes
Cd2 O7 . 2.381(3) yes
Cd2 O5 4_555 2.488(2) yes
S O4 . 1.472(3) ?
S O2 . 1.473(3) ?
S O3 . 1.481(3) ?
S O1 . 1.491(3) ?
O1W H1W1 . 0.8400 ?
O1W H2W1 . 0.8400 ?
O2W H1W2 . 0.8401 ?
O2W H2W2 . 0.8400 ?
O3W H1W3 . 0.8400 ?
O3W H2W3 . 0.8399 ?
O4W H1W4 . 0.8399 ?
O4W H2W4 . 0.8400 ?
O5W H1W5 . 0.8400 ?
O5W H2W5 . 0.8401 ?
O6W H1W6 . 0.8399 ?
O6W H2W6 . 0.8401 ?
O7W H1W7 . 0.8400 ?
O7W H2W7 . 0.8400 ?
O8W H1W8 . 0.8400 ?
O8W H2W8 . 0.8400 ?
O5 C1 . 1.255(4) ?
O6 C1 . 1.271(5) ?
O7 C2 . 1.423(5) ?
O7 H7 . 0.8400 ?
O8 C3 . 1.424(4) ?
O8 H8 . 0.8400 ?
O9 C4 . 1.267(4) ?
O10 C4 . 1.265(4) ?
C1 C2 . 1.531(5) ?
C2 C3 . 1.543(5) ?
C2 H21 . 1.0000 ?
C3 C4 . 1.527(5) ?
C3 H31 . 1.0000 ?

loop_
_geom_hbond_atom_site_label_D
_geom_hbond_atom_site_label_H
_geom_hbond_atom_site_label_A
_geom_hbond_site_symmetry_A
_geom_hbond_distance_DH
_geom_hbond_distance_HA
_geom_hbond_distance_DA
_geom_hbond_angle_DHA
O1W H1W1 O5W 3_655 0.84 1.93 2.737(4) 162
O1W H2W1 O2W 2_665 0.84 1.94 2.776(4) 174
O2W H1W2 O7W 2_564 0.84 2.09 2.673(4) 126
O2W H2W2 O8W 4_555 0.84 2.05 2.692(4) 133
O3W H1W3 O2 3_655 0.84 1.82 2.661(4) 177
O3W H2W3 O4 1_655 0.84 1.92 2.753(4) 169
O4W H1W4 O2 3_655 0.84 1.98 2.816(4) 176
O4W H2W4 O6 1_655 0.84 1.89 2.709(4) 165
O5W H1W5 O8W 1_655 0.84 1.78 2.621(4) 173
O5W H2W5 O3W . 0.84 2.13 2.861(4) 145
O6W H1W6 O7W 4_556 0.84 1.92 2.731(4) 162
O6W H2W6 O1W . 0.84 2.12 2.956(4) 173
O7W H1W7 O6W . 0.84 2.18 2.952(4) 153
O7W H2W7 O4 . 0.84 2.03 2.796(4) 151
O8W H1W8 O3 . 0.84 1.82 2.647(4) 166
O8W H2W8 O1 3_545 0.84 1.98 2.788(4) 161
O7 H7 O6W 3_655 0.84 2.07 2.876(4) 160
O8 H8 O3 . 0.84 1.85 2.661(4) 163

loop_
_geom_torsion_atom_site_label_1
_geom_torsion_atom_site_label_2
_geom_torsion_atom_site_label_3
_geom_torsion_atom_site_label_4
_geom_torsion
O5 C1 C2 O7 0.2(4)
O6 C1 C2 O7 -179.3(3)
O5 C1 C2 C3 -120.6(3)
O6 C1 C2 C3 59.8(4)
O7 C2 C3 O8 -67.0(4)
C1 C2 C3 O8 53.0(4)
O7 C2 C3 C4 55.2(4)
C1 C2 C3 C4 175.1(3)
O8 C3 C4 O10 -20.7(5)
C2 C3 C4 O10 -142.4(3)
O8 C3 C4 O9 160.1(3)
C2 C3 C4 O9 38.4(4)
